data_4035890
loop_
_publ_author_name
'Chang, Meng-Yang'
'Chen, Han-Yu'
'Tsai, Yu-Lin'

_publ_section_title
;
 Temperature-Controlled Desulfonylative Condensation of \a-Sulfonyl
 o-Hydroxyacetophenones and 2-Formyl Azaarenes: Synthesis of Azaaryl
 Aurones and Flavones.
;
_journal_issue 1
_journal_name_full 'The Journal of organic chemistry'
_journal_page_first 326
_journal_page_last 337
_journal_paper_doi 10.1021/acs.joc.8b02857
_journal_volume 84
_journal_year 2019
_chemical_formula_sum 'C28 H17 F N2 O2'
_chemical_formula_weight 432.43
_space_group_crystal_system monoclinic
_space_group_IT_number 14
_space_group_name_Hall '-P 2ybc'
_space_group_name_H-M_alt 'P 1 21/c 1'
_atom_sites_solution_hydrogens mixed
_audit_creation_method SHELXL-2014/6
_cell_angle_alpha 90
_cell_angle_beta 105.707(2)
_cell_angle_gamma 90
_cell_formula_units_Z 4
_cell_length_a 18.3082(12)
_cell_length_b 7.4274(4)
_cell_length_c 15.8200(11)
_cell_measurement_reflns_used 4060
_cell_measurement_temperature 99(2)
_cell_measurement_theta_max 25.8659
_cell_measurement_theta_min 2.3111
_cell_volume 2070.9(2)
_computing_cell_refinement 'SAINT V8.34A (Bruker AXS Inc., 2013)'
_computing_data_collection 'Bruker APEX2'
_computing_data_reduction 'SAINT V8.34A (Bruker AXS Inc., 2013)'
_computing_molecular_graphics 'Bruker SHELXTL'
_computing_publication_material 'Bruker SHELXTL'
_computing_structure_refinement 'SHELXL-2014/6 (Sheldrick, 2014)'
_diffrn_ambient_temperature 99(2)
_diffrn_detector_area_resol_mean 8.3333
_diffrn_measured_fraction_theta_full 1.000
_diffrn_measured_fraction_theta_max 0.996
_diffrn_measurement_device_type 'Bruker APEX-II CCD'
_diffrn_measurement_method '\f and \w scans'
_diffrn_radiation_type MoK\a
_diffrn_radiation_wavelength 0.71073
_diffrn_reflns_av_R_equivalents 0.0439
_diffrn_reflns_av_unetI/netI 0.0365
_diffrn_reflns_Laue_measured_fraction_full 1.000
_diffrn_reflns_Laue_measured_fraction_max 0.996
_diffrn_reflns_limit_h_max 22
_diffrn_reflns_limit_h_min -22
_diffrn_reflns_limit_k_max 9
_diffrn_reflns_limit_k_min -8
_diffrn_reflns_limit_l_max 19
_diffrn_reflns_limit_l_min -19
_diffrn_reflns_number 20869
_diffrn_reflns_point_group_measured_fraction_full 1.000
_diffrn_reflns_point_group_measured_fraction_max 0.996
_diffrn_reflns_theta_full 25.242
_diffrn_reflns_theta_max 26.483
_diffrn_reflns_theta_min 1.155
_exptl_absorpt_coefficient_mu 0.094
_exptl_absorpt_correction_T_max 0.9485
_exptl_absorpt_correction_T_min 0.9145
_exptl_absorpt_correction_type multi-scan
_exptl_absorpt_process_details 'SADABS V2014/4 (Bruker AXS Inc.)'
_exptl_crystal_colour yellow
_exptl_crystal_density_diffrn 1.387
_exptl_crystal_density_meas ?
_exptl_crystal_density_method 'not measured'
_exptl_crystal_description tabullar
_exptl_crystal_F_000 896
_exptl_crystal_size_max 0.30
_exptl_crystal_size_mid 0.20
_exptl_crystal_size_min 0.08
_refine_diff_density_max 0.460
_refine_diff_density_min -0.267
_refine_diff_density_rms 0.053
_refine_ls_extinction_method none
_refine_ls_goodness_of_fit_ref 1.078
_refine_ls_hydrogen_treatment mixed
_refine_ls_matrix_type full
_refine_ls_number_parameters 301
_refine_ls_number_reflns 4262
_refine_ls_number_restraints 0
_refine_ls_restrained_S_all 1.078
_refine_ls_R_factor_all 0.0633
_refine_ls_R_factor_gt 0.0436
_refine_ls_shift/su_max 0.001
_refine_ls_shift/su_mean 0.000
_refine_ls_structure_factor_coef Fsqd
_refine_ls_weighting_details 'w=1/[\s^2^(Fo^2^)+(0.0707P)^2^+0.3264P] where P=(Fo^2^+2Fc^2^)/3'
_refine_ls_weighting_scheme calc
_refine_ls_wR_factor_gt 0.1143
_refine_ls_wR_factor_ref 0.1324
_reflns_Friedel_coverage 0.000
_reflns_number_gt 3209
_reflns_number_total 4262
_reflns_threshold_expression 'I > 2\s(I)'
_cod_data_source_file jo8b02857_si_001.cif
_cod_data_source_block 180529LT
_cod_depositor_comments
;
The following automatic conversions were performed:

data item '_exptl_crystal_density_meas' value 'not measured' was
changed to '?' -- the value is perceived as not measured.

Automatic conversion script
Id: cif_fix_values 6909 2019-04-08 15:41:33Z antanas 
;
_cod_original_sg_symbol_H-M 'P 21/c'
_cod_database_code 4035890
_shelx_space_group_comment
;
The symmetry employed for this shelxl refinement is uniquely defined
by the following loop, which should always be used as a source of
symmetry information in preference to the above space-group names.
They are only intended as comments.
;
_shelxl_version_number 2014/6

loop_
_space_group_symop_operation_xyz
'x, y, z'
'-x, y+1/2, -z+1/2'
'-x, -y, -z'
'x, -y-1/2, z-1/2'

loop_
_atom_site_label
_atom_site_type_symbol
_atom_site_fract_x
_atom_site_fract_y
_atom_site_fract_z
_atom_site_U_iso_or_equiv
_atom_site_adp_type
_atom_site_occupancy
_atom_site_site_symmetry_order
_atom_site_calc_flag
_atom_site_refinement_flags_posn
_atom_site_refinement_flags_adp
F1 F 0.23328(6) 1.05622(15) 0.30218(7) 0.0351(3) Uani 1 1 d . .
O1 O 0.29837(8) 0.62802(16) 0.01423(8) 0.0289(3) Uani 1 1 d . .
O2 O 0.23800(8) 0.43552(17) 0.11861(9) 0.0297(3) Uani 1 1 d . .
H12 H 0.2580(13) 0.460(3) 0.0754(16) 0.045 Uiso 1 1 d . U
N1 N 0.15376(8) 0.89626(19) -0.04374(9) 0.0208(3) Uani 1 1 d . .
N2 N 0.38628(7) 1.01566(19) 0.05385(9) 0.0193(3) Uani 1 1 d . .
C1 C -0.07976(11) 0.8201(3) -0.12573(14) 0.0341(5) Uani 1 1 d . .
H1 H -0.1330 0.8003 -0.1429 0.041 Uiso 1 1 calc R U
C2 C -0.05179(10) 0.9866(3) -0.13426(14) 0.0337(5) Uani 1 1 d . .
H17 H -0.0857 1.0822 -0.1577 0.040 Uiso 1 1 calc R U
C3 C 0.02740(10) 1.0192(2) -0.10864(12) 0.0252(4) Uani 1 1 d . .
C4 C 0.07692(9) 0.8760(2) -0.07201(11) 0.0212(4) Uani 1 1 d . .
C5 C 0.18259(9) 1.0565(2) -0.05107(11) 0.0202(4) Uani 1 1 d . .
C6 C 0.26587(9) 1.0742(2) -0.01803(11) 0.0179(4) Uani 1 1 d . .
C7 C 0.31405(9) 0.9449(2) 0.02937(11) 0.0194(4) Uani 1 1 d . .
C8 C 0.29123(9) 0.7640(2) 0.05566(12) 0.0203(4) Uani 1 1 d . .
C9 C 0.26191(9) 0.7558(2) 0.13385(11) 0.0189(4) Uani 1 1 d . .
C10 C 0.23740(9) 0.5927(2) 0.16171(11) 0.0211(4) Uani 1 1 d . .
C11 C 0.21206(10) 0.5884(3) 0.23722(13) 0.0275(4) Uani 1 1 d . .
H14 H 0.1950 0.4783 0.2558 0.033 Uiso 1 1 calc R U
C12 C 0.21160(10) 0.7436(3) 0.28504(12) 0.0277(4) Uani 1 1 d . .
H2 H 0.1950 0.7410 0.3369 0.033 Uiso 1 1 calc R U
C13 C 0.06084(10) 1.1875(3) -0.11624(13) 0.0312(5) Uani 1 1 d . .
H16 H 0.0299 1.2872 -0.1409 0.037 Uiso 1 1 calc R U
C14 C 0.13779(10) 1.2064(2) -0.08797(12) 0.0257(4) Uani 1 1 d . .
H15 H 0.1609 1.3190 -0.0930 0.031 Uiso 1 1 calc R U
C15 C 0.04621(10) 0.7039(3) -0.06512(13) 0.0282(4) Uani 1 1 d . .
H4 H 0.0790 0.6062 -0.0419 0.034 Uiso 1 1 calc R U
C16 C -0.03045(11) 0.6776(3) -0.09176(14) 0.0332(5) Uani 1 1 d . .
H3 H -0.0506 0.5612 -0.0872 0.040 Uiso 1 1 calc R U
C17 C 0.45565(9) 0.9419(2) 0.10634(11) 0.0211(4) Uani 1 1 d . .
C18 C 0.52065(10) 1.0516(3) 0.11974(11) 0.0243(4) Uani 1 1 d . .
C19 C 0.51646(10) 1.2299(3) 0.08322(12) 0.0278(4) Uani 1 1 d . .
H7 H 0.5611 1.3009 0.0931 0.033 Uiso 1 1 calc R U
C20 C 0.45024(10) 1.2966(2) 0.03546(12) 0.0258(4) Uani 1 1 d . .
H6 H 0.4480 1.4148 0.0119 0.031 Uiso 1 1 calc R U
C21 C 0.38344(10) 1.1909(2) 0.01994(11) 0.0201(4) Uani 1 1 d . .
C22 C 0.30955(9) 1.2265(2) -0.02521(11) 0.0205(4) Uani 1 1 d . .
H5 H 0.2912 1.3345 -0.0558 0.025 Uiso 1 1 calc R U
C23 C 0.59008(10) 0.9840(3) 0.17114(12) 0.0309(5) Uani 1 1 d . .
H11 H 0.6343 1.0564 0.1805 0.037 Uiso 1 1 calc R U
C24 C 0.59549(11) 0.8164(3) 0.20808(13) 0.0346(5) Uani 1 1 d . .
H10 H 0.6430 0.7727 0.2425 0.042 Uiso 1 1 calc R U
C25 C 0.53032(11) 0.7097(3) 0.19468(13) 0.0325(5) Uani 1 1 d . .
H9 H 0.5336 0.5935 0.2206 0.039 Uiso 1 1 calc R U
C26 C 0.46143(10) 0.7720(3) 0.14423(12) 0.0266(4) Uani 1 1 d . .
H8 H 0.4176 0.6983 0.1353 0.032 Uiso 1 1 calc R U
C27 C 0.23564(10) 0.9026(2) 0.25635(11) 0.0231(4) Uani 1 1 d . .
C28 C 0.26031(9) 0.9127(2) 0.18247(11) 0.0210(4) Uani 1 1 d . .
H13 H 0.2762 1.0245 0.1643 0.025 Uiso 1 1 calc R U

loop_
_atom_site_aniso_label
_atom_site_aniso_U_11
_atom_site_aniso_U_22
_atom_site_aniso_U_33
_atom_site_aniso_U_23
_atom_site_aniso_U_13
_atom_site_aniso_U_12
F1 0.0447(7) 0.0400(7) 0.0235(6) -0.0107(5) 0.0143(5) -0.0016(5)
O1 0.0444(8) 0.0170(7) 0.0289(7) -0.0008(6) 0.0161(6) 0.0017(6)
O2 0.0395(8) 0.0186(7) 0.0339(8) 0.0013(6) 0.0149(6) -0.0077(6)
N1 0.0222(7) 0.0222(8) 0.0193(7) -0.0020(6) 0.0076(6) -0.0011(6)
N2 0.0211(7) 0.0193(8) 0.0191(7) -0.0011(6) 0.0082(6) -0.0013(6)
C1 0.0220(9) 0.0349(11) 0.0427(12) 0.0006(10) 0.0042(8) -0.0069(8)
C2 0.0210(9) 0.0313(11) 0.0454(12) 0.0058(10) 0.0032(8) 0.0006(8)
C3 0.0212(9) 0.0242(10) 0.0297(10) 0.0014(8) 0.0063(7) -0.0008(7)
C4 0.0202(8) 0.0247(10) 0.0194(9) -0.0011(7) 0.0062(7) 0.0000(7)
C5 0.0251(9) 0.0195(9) 0.0180(9) -0.0011(7) 0.0095(7) 0.0017(7)
C6 0.0226(8) 0.0151(8) 0.0177(8) -0.0013(7) 0.0086(7) -0.0002(7)
C7 0.0217(8) 0.0193(9) 0.0190(9) 0.0007(7) 0.0089(7) -0.0006(7)
C8 0.0210(8) 0.0172(9) 0.0224(9) 0.0011(7) 0.0056(7) 0.0007(7)
C9 0.0194(8) 0.0188(9) 0.0177(8) 0.0019(7) 0.0034(7) -0.0023(7)
C10 0.0187(8) 0.0208(9) 0.0224(9) 0.0023(7) 0.0028(7) -0.0024(7)
C11 0.0244(9) 0.0299(10) 0.0295(10) 0.0089(9) 0.0096(8) -0.0043(8)
C12 0.0248(9) 0.0404(12) 0.0199(9) 0.0074(8) 0.0094(7) 0.0015(8)
C13 0.0259(10) 0.0244(10) 0.0421(12) 0.0066(9) 0.0070(8) 0.0037(8)
C14 0.0274(9) 0.0166(9) 0.0332(10) 0.0023(8) 0.0081(8) -0.0037(7)
C15 0.0277(10) 0.0233(10) 0.0338(11) 0.0027(8) 0.0084(8) -0.0002(8)
C16 0.0304(10) 0.0261(10) 0.0436(12) 0.0007(9) 0.0108(9) -0.0074(8)
C17 0.0213(8) 0.0272(10) 0.0163(8) -0.0013(7) 0.0074(7) 0.0029(7)
C18 0.0223(9) 0.0311(10) 0.0199(9) -0.0037(8) 0.0064(7) 0.0008(7)
C19 0.0261(9) 0.0298(10) 0.0284(10) -0.0031(8) 0.0087(8) -0.0059(8)
C20 0.0277(9) 0.0229(10) 0.0285(10) -0.0001(8) 0.0108(8) -0.0049(8)
C21 0.0287(9) 0.0155(9) 0.0196(9) 0.0015(7) 0.0125(7) -0.0002(7)
C22 0.0259(9) 0.0161(9) 0.0209(9) 0.0024(7) 0.0088(7) 0.0011(7)
C23 0.0217(9) 0.0420(12) 0.0274(10) -0.0008(9) 0.0041(8) 0.0008(8)
C24 0.0270(10) 0.0484(13) 0.0263(10) 0.0043(10) 0.0038(8) 0.0121(9)
C25 0.0397(11) 0.0344(11) 0.0265(10) 0.0083(9) 0.0140(8) 0.0102(9)
C26 0.0275(9) 0.0314(11) 0.0234(10) 0.0016(8) 0.0110(8) 0.0013(8)
C27 0.0208(8) 0.0301(10) 0.0175(9) -0.0035(8) 0.0034(7) 0.0011(7)
C28 0.0227(8) 0.0216(9) 0.0186(9) -0.0002(7) 0.0055(7) -0.0037(7)

loop_
_atom_type_symbol
_atom_type_description
_atom_type_scat_dispersion_real
_atom_type_scat_dispersion_imag
_atom_type_scat_source
C C 0.0033 0.0016 'International Tables Vol C Tables 4.2.6.8 and 6.1.1.4'
H H 0.0000 0.0000 'International Tables Vol C Tables 4.2.6.8 and 6.1.1.4'
N N 0.0061 0.0033 'International Tables Vol C Tables 4.2.6.8 and 6.1.1.4'
O O 0.0106 0.0060 'International Tables Vol C Tables 4.2.6.8 and 6.1.1.4'
F F 0.0171 0.0103 'International Tables Vol C Tables 4.2.6.8 and 6.1.1.4'

loop_
_geom_angle_atom_site_label_1
_geom_angle_atom_site_label_2
_geom_angle_atom_site_label_3
_geom_angle
C10 O2 H12 106.0(15)
C5 N1 C4 118.17(15)
C7 N2 C21 108.23(13)
C7 N2 C17 130.80(15)
C21 N2 C17 120.94(14)
C2 C1 C16 120.32(17)
C2 C1 H1 119.8
C16 C1 H1 119.8
C1 C2 C3 120.72(18)
C1 C2 H17 119.6
C3 C2 H17 119.6
C13 C3 C4 117.10(16)
C13 C3 C2 124.11(17)
C4 C3 C2 118.78(17)
N1 C4 C15 118.11(15)
N1 C4 C3 122.74(16)
C15 C4 C3 119.15(16)
N1 C5 C14 123.10(16)
N1 C5 C6 116.64(15)
C14 C5 C6 120.26(15)
C7 C6 C22 108.03(15)
C7 C6 C5 125.21(15)
C22 C6 C5 126.70(15)
N2 C7 C6 108.12(15)
N2 C7 C8 125.62(15)
C6 C7 C8 126.11(15)
O1 C8 C9 121.84(16)
O1 C8 C7 120.68(15)
C9 C8 C7 117.47(15)
C28 C9 C10 119.32(16)
C28 C9 C8 119.48(15)
C10 C9 C8 121.19(15)
O2 C10 C11 117.52(16)
O2 C10 C9 122.66(15)
C11 C10 C9 119.82(16)
C12 C11 C10 120.24(17)
C12 C11 H14 119.9
C10 C11 H14 119.9
C27 C12 C11 119.01(16)
C27 C12 H2 120.5
C11 C12 H2 120.5
C14 C13 C3 119.77(17)
C14 C13 H16 120.1
C3 C13 H16 120.1
C13 C14 C5 119.09(16)
C13 C14 H15 120.5
C5 C14 H15 120.5
C16 C15 C4 120.20(17)
C16 C15 H4 119.9
C4 C15 H4 119.9
C15 C16 C1 120.79(18)
C15 C16 H3 119.6
C1 C16 H3 119.6
C26 C17 C18 119.85(16)
C26 C17 N2 123.53(16)
C18 C17 N2 116.62(16)
C23 C18 C17 118.39(18)
C23 C18 C19 120.24(17)
C17 C18 C19 121.36(16)
C20 C19 C18 120.63(17)
C20 C19 H7 119.7
C18 C19 H7 119.7
C19 C20 C21 120.00(17)
C19 C20 H6 120.0
C21 C20 H6 120.0
C22 C21 N2 107.86(14)
C22 C21 C20 131.71(16)
N2 C21 C20 120.43(15)
C21 C22 C6 107.73(15)
C21 C22 H5 126.1
C6 C22 H5 126.1
C24 C23 C18 121.52(18)
C24 C23 H11 119.2
C18 C23 H11 119.2
C23 C24 C25 119.38(18)
C23 C24 H10 120.3
C25 C24 H10 120.3
C26 C25 C24 120.45(19)
C26 C25 H9 119.8
C24 C25 H9 119.8
C25 C26 C17 120.41(18)
C25 C26 H8 119.8
C17 C26 H8 119.8
F1 C27 C28 118.45(16)
F1 C27 C12 118.97(15)
C28 C27 C12 122.56(17)
C27 C28 C9 119.06(16)
C27 C28 H13 120.5
C9 C28 H13 120.5

loop_
_geom_bond_atom_site_label_1
_geom_bond_atom_site_label_2
_geom_bond_distance
F1 C27 1.359(2)
O1 C8 1.230(2)
O2 C10 1.353(2)
O2 H12 0.88(2)
N1 C5 1.319(2)
N1 C4 1.364(2)
N2 C7 1.378(2)
N2 C21 1.403(2)
N2 C17 1.425(2)
C1 C2 1.359(3)
C1 C16 1.401(3)
C1 H1 0.9500
C2 C3 1.417(2)
C2 H17 0.9500
C3 C13 1.411(3)
C3 C4 1.416(2)
C4 C15 1.413(2)
C5 C14 1.413(2)
C5 C6 1.478(2)
C6 C7 1.380(2)
C6 C22 1.407(2)
C7 C8 1.499(2)
C8 C9 1.477(2)
C9 C28 1.401(2)
C9 C10 1.404(2)
C10 C11 1.394(3)
C11 C12 1.380(3)
C11 H14 0.9500
C12 C27 1.379(3)
C12 H2 0.9500
C13 C14 1.365(2)
C13 H16 0.9500
C14 H15 0.9500
C15 C16 1.366(3)
C15 H4 0.9500
C16 H3 0.9500
C17 C26 1.389(3)
C17 C18 1.410(2)
C18 C23 1.403(3)
C18 C19 1.438(3)
C19 C20 1.338(3)
C19 H7 0.9500
C20 C21 1.418(2)
C20 H6 0.9500
C21 C22 1.374(2)
C22 H5 0.9500
C23 C24 1.368(3)
C23 H11 0.9500
C24 C25 1.400(3)
C24 H10 0.9500
C25 C26 1.377(3)
C25 H9 0.9500
C26 H8 0.9500
C27 C28 1.364(2)
C28 H13 0.9500
